data_2016874
loop_
_publ_author_name
'Wang, Xiu-Yan'
'Wang, Jia-Jun'
'Ng, Seik Weng'

_publ_section_title
;
 Influence of nitrogen-containing chelating ligands on the structures
 of zinc(II) 4,4'-ethylenedibenzoates
;
_journal_coeditor_code SK3269
_journal_issue 12
_journal_name_full 'Acta Crystallographica Section C'
_journal_page_first m401
_journal_page_last m404
_journal_paper_doi 10.1107/S0108270108038328
_journal_volume 64
_journal_year 2008
_chemical_formula_iupac '[Zn (C16 H10 O4) (C14 H8 N4) (H2 O)], 0.5C3 H7 N O'
_chemical_formula_moiety 'C30 H20 N4 O5 Zn, 0.5(C3 H7 N O)'
_chemical_formula_sum 'C31.5 H23.5 N4.5 O5.5 Zn'
_chemical_formula_weight 618.42
_chemical_name_systematic
;
catena-poly[[[aqua(pyrazino[2,3-<i>f</i>][1,10]phenanthroline)zinc(II)]-\m-
4,4'-ethylenedicarboxylato] N,N-dimethylformamide hemisolvate]
;
_space_group_IT_number 2
_symmetry_cell_setting triclinic
_symmetry_space_group_name_Hall '-P 1'
_symmetry_space_group_name_H-M 'P -1'
_atom_sites_solution_hydrogens geom
_atom_sites_solution_primary direct
_atom_sites_solution_secondary difmap
_audit_creation_method SHELXL-97
_cell_angle_alpha 84.345(2)
_cell_angle_beta 69.421(2)
_cell_angle_gamma 83.9820(10)
_cell_formula_units_Z 2
_cell_length_a 11.2278(11)
_cell_length_b 11.3944(11)
_cell_length_c 11.8165(11)
_cell_measurement_reflns_used 5517
_cell_measurement_temperature 293(2)
_cell_measurement_theta_max 26.07
_cell_measurement_theta_min 1.08
_cell_volume 1404.4(2)
_computing_cell_refinement 'SAINT (Bruker, 1999)'
_computing_data_collection 'SMART (Bruker, 1997)'
_computing_data_reduction 'SAINT (Bruker, 1999)'
_computing_molecular_graphics 'SHELXTL-Plus (Sheldrick, 2008)'
_computing_publication_material 'SHELXL97 (Sheldrick, 2008)'
_computing_structure_refinement 'SHELXL97 (Sheldrick, 2008)'
_computing_structure_solution 'SHELXS97 (Sheldrick, 2008)'
_diffrn_ambient_temperature 293(2)
_diffrn_measured_fraction_theta_full 0.989
_diffrn_measured_fraction_theta_max 0.989
_diffrn_measurement_device_type 'Bruker APEX diffractometer'
_diffrn_measurement_method '\f and \w scans'
_diffrn_radiation_monochromator graphite
_diffrn_radiation_source 'fine-focus sealed tube'
_diffrn_radiation_type MoK\a
_diffrn_radiation_wavelength 0.71073
_diffrn_reflns_av_R_equivalents 0.0214
_diffrn_reflns_av_sigmaI/netI 0.0508
_diffrn_reflns_limit_h_max 11
_diffrn_reflns_limit_h_min -13
_diffrn_reflns_limit_k_max 14
_diffrn_reflns_limit_k_min -14
_diffrn_reflns_limit_l_max 7
_diffrn_reflns_limit_l_min -14
_diffrn_reflns_number 7901
_diffrn_reflns_theta_full 26.07
_diffrn_reflns_theta_max 26.07
_diffrn_reflns_theta_min 1.80
_diffrn_standards_decay_% 0
_diffrn_standards_interval_count 0
_diffrn_standards_interval_time 0
_diffrn_standards_number 0
_exptl_absorpt_coefficient_mu 0.926
_exptl_absorpt_correction_T_max 0.837
_exptl_absorpt_correction_T_min 0.788
_exptl_absorpt_correction_type multi-scan
_exptl_absorpt_process_details '(SADABS; Sheldrick, 1996)'
_exptl_crystal_colour 'pale yellow'
_exptl_crystal_density_diffrn 1.462
_exptl_crystal_density_method 'not measured'
_exptl_crystal_description block
_exptl_crystal_F_000 636
_exptl_crystal_size_max 0.25
_exptl_crystal_size_mid 0.21
_exptl_crystal_size_min 0.19
_refine_diff_density_max 0.700
_refine_diff_density_min -0.333
_refine_ls_extinction_method none
_refine_ls_goodness_of_fit_ref 1.031
_refine_ls_hydrogen_treatment mixed
_refine_ls_matrix_type full
_refine_ls_number_parameters 416
_refine_ls_number_reflns 5517
_refine_ls_number_restraints 39
_refine_ls_restrained_S_all 1.041
_refine_ls_R_factor_all 0.0647
_refine_ls_R_factor_gt 0.0453
_refine_ls_shift/su_max 0.000
_refine_ls_shift/su_mean 0.000
_refine_ls_structure_factor_coef Fsqd
_refine_ls_weighting_details 'calc w=1/[\s^2^(Fo^2^)+(0.0622P)^2^+0.0289P] where P=(Fo^2^+2Fc^2^)/3'
_refine_ls_weighting_scheme calc
_refine_ls_wR_factor_gt 0.1083
_refine_ls_wR_factor_ref 0.1194
_reflns_number_gt 4209
_reflns_number_total 5517
_reflns_threshold_expression I>2\s(I)
_cod_data_source_file sk3269.cif
_cod_data_source_block II
_cod_database_code 2016874
_cod_database_fobs_code 2016874

loop_
_symmetry_equiv_pos_as_xyz
'x, y, z'
'-x, -y, -z'

loop_
_atom_site_type_symbol
_atom_site_label
_atom_site_fract_x
_atom_site_fract_y
_atom_site_fract_z
_atom_site_U_iso_or_equiv
_atom_site_adp_type
_atom_site_calc_flag
_atom_site_refinement_flags
_atom_site_occupancy
_atom_site_disorder_assembly
_atom_site_disorder_group
Zn Zn1 0.92306(3) 0.48063(3) 0.28067(3) 0.03635(13) Uani d . 1 . .
O O1 1.0196(2) 0.35468(19) 0.36014(19) 0.0460(5) Uani d . 1 . .
O O2 1.1400(3) 0.2748(3) 0.1898(2) 0.0933(11) Uani d . 1 . .
O O3 1.0386(2) 0.61041(19) 0.25607(18) 0.0453(5) Uani d . 1 . .
O O4 1.0663(2) 0.5834(2) 0.0661(2) 0.0517(6) Uani d . 1 . .
O O5 0.9305(2) 0.3588(2) 0.1621(2) 0.0452(5) Uani d D 1 . .
H H5A 1.0011(16) 0.327(3) 0.164(2) 0.046(10) Uiso d D 1 . .
H H5B 0.931(3) 0.381(3) 0.0923(14) 0.067(13) Uiso d D 1 . .
N N1 0.7821(2) 0.5086(2) 0.4535(2) 0.0355(6) Uani d . 1 . .
N N2 0.3724(3) 0.7116(2) 0.6486(2) 0.0494(7) Uani d . 1 . .
N N3 0.3540(2) 0.7773(2) 0.4194(3) 0.0483(7) Uani d . 1 . .
N N4 0.7685(2) 0.5784(2) 0.2355(2) 0.0395(6) Uani d . 1 . .
C C1 1.1102(3) 0.2869(3) 0.3005(3) 0.0483(8) Uani d . 1 . .
C C2 1.1913(3) 0.2168(3) 0.3640(3) 0.0400(7) Uani d . 1 . .
C C3 1.1615(3) 0.2119(3) 0.4881(3) 0.0436(8) Uani d . 1 . .
H H3 1.0869 0.2516 0.5362 0.052 Uiso calc R 1 . .
C C4 1.2421(3) 0.1485(3) 0.5409(3) 0.0457(8) Uani d . 1 . .
H H4 1.2201 0.1452 0.6247 0.055 Uiso calc R 1 . .
C C5 1.3556(3) 0.0895(3) 0.4721(3) 0.0389(7) Uani d . 1 . .
C C6 1.3826(3) 0.0930(3) 0.3488(3) 0.0521(9) Uani d . 1 . .
H H6 1.4565 0.0523 0.3007 0.063 Uiso calc R 1 . .
C C7 1.3031(3) 0.1552(3) 0.2955(3) 0.0520(9) Uani d . 1 . .
H H7 1.3242 0.1564 0.2120 0.062 Uiso calc R 1 . .
C C8 1.4441(3) 0.0271(3) 0.5285(3) 0.0433(8) Uani d . 1 . .
H H8 1.4188 0.0258 0.6125 0.052 Uiso calc R 1 . .
C C9 1.0905(3) 0.6338(3) 0.1432(3) 0.0377(7) Uani d . 1 . .
C C10 1.1883(3) 0.7234(3) 0.1024(3) 0.0374(7) Uani d . 1 . .
C C11 1.2051(3) 0.7942(3) 0.1821(3) 0.0484(8) Uani d . 1 . .
H H11 1.1555 0.7866 0.2637 0.058 Uiso calc R 1 . .
C C12 1.2964(3) 0.8778(3) 0.1413(3) 0.0537(9) Uani d . 1 . .
H H12 1.3065 0.9253 0.1964 0.064 Uiso calc R 1 . .
C C13 1.3720(3) 0.8910(3) 0.0202(3) 0.0478(8) Uani d . 1 . .
C C14 1.3547(4) 0.8185(3) -0.0578(3) 0.0634(11) Uani d . 1 . .
H H14 1.4047 0.8252 -0.1394 0.076 Uiso calc R 1 . .
C C15 1.2650(3) 0.7357(3) -0.0183(3) 0.0570(9) Uani d . 1 . .
H H15 1.2560 0.6875 -0.0735 0.068 Uiso calc R 1 . .
C C16 1.4709(4) 0.9774(3) -0.0281(4) 0.0604(10) Uani d . 1 . .
H H16 1.4923 1.0009 -0.1099 0.073 Uiso calc R 1 . .
C C17 0.7930(3) 0.4742(3) 0.5600(3) 0.0404(7) Uani d . 1 . .
H H17 0.8662 0.4289 0.5621 0.049 Uiso calc R 1 . .
C C18 0.6993(3) 0.5033(3) 0.6687(3) 0.0473(8) Uani d . 1 . .
H H18 0.7100 0.4779 0.7420 0.057 Uiso calc R 1 . .
C C19 0.5917(3) 0.5692(3) 0.6671(3) 0.0437(8) Uani d . 1 . .
H H19 0.5280 0.5888 0.7393 0.052 Uiso calc R 1 . .
C C20 0.5773(3) 0.6071(2) 0.5565(3) 0.0360(7) Uani d . 1 . .
C C21 0.6757(3) 0.5747(2) 0.4516(3) 0.0325(6) Uani d . 1 . .
C C22 0.4665(3) 0.6785(3) 0.5461(3) 0.0387(7) Uani d . 1 . .
C C23 0.2746(3) 0.7765(3) 0.6331(3) 0.0576(10) Uani d . 1 . .
H H23 0.2092 0.8030 0.7012 0.069 Uiso calc R 1 . .
C C24 0.2640(3) 0.8075(3) 0.5200(4) 0.0544(9) Uani d . 1 . .
H H24 0.1907 0.8510 0.5157 0.065 Uiso calc R 1 . .
C C25 0.4572(3) 0.7132(3) 0.4318(3) 0.0393(7) Uani d . 1 . .
C C26 0.5605(3) 0.6796(3) 0.3231(3) 0.0388(7) Uani d . 1 . .
C C27 0.6672(3) 0.6121(2) 0.3333(3) 0.0345(7) Uani d . 1 . .
C C28 0.5582(3) 0.7118(3) 0.2066(3) 0.0531(9) Uani d . 1 . .
H H28 0.4884 0.7569 0.1960 0.064 Uiso calc R 1 . .
C C29 0.6594(3) 0.6766(3) 0.1086(3) 0.0599(10) Uani d . 1 . .
H H29 0.6587 0.6965 0.0306 0.072 Uiso calc R 1 . .
C C30 0.7632(3) 0.6110(3) 0.1263(3) 0.0511(9) Uani d . 1 . .
H H30 0.8322 0.5888 0.0587 0.061 Uiso calc R 1 . .
O O6 1.2083(13) 0.0650(11) 0.8305(11) 0.225(6) Uani d PDU 0.50 A -1
N N5 1.0380(9) 0.0152(9) 0.9902(10) 0.105(4) Uani d PDU 0.50 A -1
C C31 1.1435(11) 0.0708(9) 0.9406(12) 0.140(5) Uani d PDU 0.50 A -1
H H31 1.1701 0.1150 0.9882 0.168 Uiso calc PR 0.50 A -1
C C32 0.9893(17) -0.0557(15) 0.9220(17) 0.144(7) Uani d PDU 0.50 A -1
H H32A 1.0253 -0.0330 0.8371 0.215 Uiso calc PR 0.50 A -1
H H32B 0.8981 -0.0427 0.9480 0.215 Uiso calc PR 0.50 A -1
H H32C 1.0126 -0.1379 0.9361 0.215 Uiso calc PR 0.50 A -1
C C33 0.9620(16) 0.0206(15) 1.1188(11) 0.148(8) Uani d PDU 0.50 A -1
H H33A 1.0146 0.0405 1.1619 0.222 Uiso calc PR 0.50 A -1
H H33B 0.9293 -0.0549 1.1504 0.222 Uiso calc PR 0.50 A -1
H H33C 0.8923 0.0798 1.1286 0.222 Uiso calc PR 0.50 A -1

loop_
_atom_site_aniso_label
_atom_site_aniso_U_11
_atom_site_aniso_U_22
_atom_site_aniso_U_33
_atom_site_aniso_U_12
_atom_site_aniso_U_13
_atom_site_aniso_U_23
Zn1 0.0304(2) 0.0369(2) 0.0422(2) -0.00262(14) -0.01328(15) -0.00171(15)
O1 0.0421(12) 0.0468(13) 0.0498(13) 0.0107(10) -0.0194(10) -0.0074(11)
O2 0.090(2) 0.129(3) 0.0573(18) 0.062(2) -0.0351(15) -0.0260(17)
O3 0.0452(12) 0.0542(13) 0.0383(13) -0.0182(10) -0.0153(10) 0.0071(10)
O4 0.0554(14) 0.0545(14) 0.0498(14) -0.0222(12) -0.0185(11) -0.0049(11)
O5 0.0483(14) 0.0433(13) 0.0480(15) -0.0042(11) -0.0220(11) -0.0007(11)
N1 0.0349(13) 0.0334(13) 0.0408(14) -0.0048(11) -0.0162(11) -0.0002(11)
N2 0.0440(16) 0.0435(16) 0.0489(17) -0.0035(13) -0.0008(13) -0.0044(13)
N3 0.0387(15) 0.0456(16) 0.0618(19) 0.0032(12) -0.0203(14) -0.0053(14)
N4 0.0336(13) 0.0492(15) 0.0354(14) -0.0019(11) -0.0120(11) -0.0025(12)
C1 0.0444(19) 0.053(2) 0.046(2) 0.0062(16) -0.0170(15) -0.0018(16)
C2 0.0397(17) 0.0380(17) 0.0438(19) -0.0003(14) -0.0171(14) -0.0019(14)
C3 0.0379(17) 0.0415(18) 0.048(2) 0.0032(14) -0.0115(14) -0.0030(15)
C4 0.051(2) 0.0453(19) 0.0410(18) -0.0021(15) -0.0165(15) -0.0006(15)
C5 0.0419(17) 0.0305(15) 0.0473(19) -0.0024(13) -0.0196(14) -0.0011(14)
C6 0.052(2) 0.054(2) 0.048(2) 0.0166(17) -0.0183(16) -0.0081(17)
C7 0.053(2) 0.058(2) 0.0415(19) 0.0174(17) -0.0181(16) -0.0068(16)
C8 0.0470(18) 0.0367(17) 0.049(2) -0.0011(14) -0.0221(15) 0.0012(14)
C9 0.0297(15) 0.0363(16) 0.0481(19) -0.0033(13) -0.0161(14) 0.0037(14)
C10 0.0356(16) 0.0372(16) 0.0423(18) -0.0080(13) -0.0170(14) 0.0032(14)
C11 0.049(2) 0.051(2) 0.047(2) -0.0141(16) -0.0170(16) 0.0031(16)
C12 0.061(2) 0.045(2) 0.070(3) -0.0098(17) -0.038(2) -0.0074(18)
C13 0.0378(18) 0.051(2) 0.052(2) -0.0125(15) -0.0118(15) 0.0073(16)
C14 0.059(2) 0.073(3) 0.053(2) -0.029(2) -0.0047(18) -0.0028(19)
C15 0.057(2) 0.063(2) 0.051(2) -0.0244(19) -0.0118(17) -0.0049(18)
C16 0.064(2) 0.059(2) 0.062(2) -0.0140(19) -0.0240(18) -0.0046(19)
C17 0.0416(17) 0.0393(17) 0.0431(18) -0.0026(14) -0.0183(14) -0.0016(14)
C18 0.056(2) 0.0487(19) 0.0388(18) -0.0059(16) -0.0198(16) 0.0031(15)
C19 0.0451(19) 0.0448(18) 0.0368(18) -0.0077(15) -0.0073(14) -0.0039(14)
C20 0.0344(16) 0.0338(16) 0.0386(17) -0.0089(13) -0.0094(13) -0.0022(13)
C21 0.0315(15) 0.0274(14) 0.0390(16) -0.0054(12) -0.0124(12) -0.0006(12)
C22 0.0341(16) 0.0311(15) 0.0468(19) -0.0081(13) -0.0074(14) -0.0025(14)
C23 0.0406(19) 0.047(2) 0.068(3) -0.0009(16) 0.0037(17) -0.0080(18)
C24 0.0342(18) 0.048(2) 0.075(3) 0.0018(15) -0.0118(18) -0.0040(19)
C25 0.0343(16) 0.0326(16) 0.0508(19) -0.0032(13) -0.0137(14) -0.0050(14)
C26 0.0351(16) 0.0389(17) 0.0441(18) -0.0026(13) -0.0165(14) -0.0010(14)
C27 0.0314(15) 0.0326(15) 0.0402(17) -0.0043(12) -0.0128(13) -0.0021(13)
C28 0.045(2) 0.064(2) 0.051(2) 0.0117(17) -0.0232(16) 0.0021(17)
C29 0.057(2) 0.084(3) 0.040(2) 0.011(2) -0.0225(17) 0.0017(18)
C30 0.0429(19) 0.070(2) 0.0372(19) 0.0023(17) -0.0116(15) -0.0042(17)
O6 0.255(10) 0.238(9) 0.172(8) 0.007(8) -0.077(7) 0.023(7)
N5 0.103(8) 0.110(7) 0.110(6) 0.031(6) -0.053(7) -0.027(5)
C31 0.167(9) 0.146(9) 0.111(8) 0.002(7) -0.061(7) 0.003(7)
C32 0.141(10) 0.138(10) 0.160(10) 0.013(8) -0.059(8) -0.045(8)
C33 0.151(11) 0.130(10) 0.148(10) 0.012(8) -0.039(8) -0.011(8)

loop_
_atom_type_symbol
_atom_type_description
_atom_type_scat_dispersion_real
_atom_type_scat_dispersion_imag
_atom_type_scat_source
C C 0.0033 0.0016 'International Tables Vol C Tables 4.2.6.8 and 6.1.1.4'
H H 0.0000 0.0000 'International Tables Vol C Tables 4.2.6.8 and 6.1.1.4'
N N 0.0061 0.0033 'International Tables Vol C Tables 4.2.6.8 and 6.1.1.4'
O O 0.0106 0.0060 'International Tables Vol C Tables 4.2.6.8 and 6.1.1.4'
Zn Zn 0.2839 1.4301 'International Tables Vol C Tables 4.2.6.8 and 6.1.1.4'

loop_
_geom_angle_atom_site_label_1
_geom_angle_atom_site_label_2
_geom_angle_atom_site_label_3
_geom_angle_site_symmetry_1
_geom_angle
_geom_angle_publ_flag
O3 Zn1 O5 . 128.13(9) y
O3 Zn1 O1 . 97.25(9) y
O5 Zn1 O1 . 87.82(9) y
O3 Zn1 N1 . 103.52(9) y
O5 Zn1 N1 . 128.18(9) y
O1 Zn1 N1 . 89.82(9) y
O3 Zn1 N4 . 99.89(9) y
O5 Zn1 N4 . 89.00(10) y
O1 Zn1 N4 . 160.43(9) y
N1 Zn1 N4 . 77.07(9) y
C1 O1 Zn1 . 123.0(2) ?
C9 O3 Zn1 . 108.28(18) ?
Zn1 O5 H5A . 93(2) ?
Zn1 O5 H5B . 120(3) ?
H5A O5 H5B . 113.2(17) ?
C17 N1 C21 . 118.3(3) ?
C17 N1 Zn1 . 126.3(2) ?
C21 N1 Zn1 . 115.29(19) ?
C23 N2 C22 . 115.7(3) ?
C24 N3 C25 . 116.1(3) ?
C30 N4 C27 . 117.8(3) ?
C30 N4 Zn1 . 128.1(2) ?
C27 N4 Zn1 . 114.09(19) ?
O2 C1 O1 . 124.5(3) ?
O2 C1 C2 . 116.9(3) ?
O1 C1 C2 . 118.6(3) ?
C3 C2 C7 . 118.1(3) ?
C3 C2 C1 . 123.0(3) ?
C7 C2 C1 . 118.9(3) ?
C4 C3 C2 . 120.2(3) ?
C4 C3 H3 . 119.9 ?
C2 C3 H3 . 119.9 ?
C3 C4 C5 . 121.7(3) ?
C3 C4 H4 . 119.2 ?
C5 C4 H4 . 119.2 ?
C6 C5 C4 . 117.4(3) ?
C6 C5 C8 . 121.2(3) ?
C4 C5 C8 . 121.4(3) ?
C7 C6 C5 . 121.3(3) ?
C7 C6 H6 . 119.3 ?
C5 C6 H6 . 119.3 ?
C6 C7 C2 . 121.2(3) ?
C6 C7 H7 . 119.4 ?
C2 C7 H7 . 119.4 ?
C8 C8 C5 2_856 126.2(4) ?
C8 C8 H8 2_856 116.9 ?
C5 C8 H8 . 116.9 ?
O4 C9 O3 . 122.8(3) ?
O4 C9 C10 . 119.3(3) ?
O3 C9 C10 . 117.9(3) ?
C11 C10 C15 . 118.3(3) ?
C11 C10 C9 . 121.6(3) ?
C15 C10 C9 . 120.0(3) ?
C10 C11 C12 . 120.4(3) ?
C10 C11 H11 . 119.8 ?
C12 C11 H11 . 119.8 ?
C13 C12 C11 . 121.2(3) ?
C13 C12 H12 . 119.4 ?
C11 C12 H12 . 119.4 ?
C14 C13 C12 . 117.5(3) ?
C14 C13 C16 . 118.9(3) ?
C12 C13 C16 . 123.5(3) ?
C13 C14 C15 . 121.7(3) ?
C13 C14 H14 . 119.1 ?
C15 C14 H14 . 119.1 ?
C14 C15 C10 . 120.8(3) ?
C14 C15 H15 . 119.6 ?
C10 C15 H15 . 119.6 ?
C16 C16 C13 2_875 128.0(5) ?
C16 C16 H16 2_875 116.0 ?
C13 C16 H16 . 116.0 ?
N1 C17 C18 . 122.4(3) ?
N1 C17 H17 . 118.8 ?
C18 C17 H17 . 118.8 ?
C19 C18 C17 . 119.4(3) ?
C19 C18 H18 . 120.3 ?
C17 C18 H18 . 120.3 ?
C18 C19 C20 . 119.6(3) ?
C18 C19 H19 . 120.2 ?
C20 C19 H19 . 120.2 ?
C21 C20 C19 . 117.5(3) ?
C21 C20 C22 . 119.1(3) ?
C19 C20 C22 . 123.4(3) ?
N1 C21 C20 . 122.8(3) ?
N1 C21 C27 . 116.9(2) ?
C20 C21 C27 . 120.3(3) ?
N2 C22 C25 . 120.7(3) ?
N2 C22 C20 . 118.6(3) ?
C25 C22 C20 . 120.7(3) ?
N2 C23 C24 . 123.4(3) ?
N2 C23 H23 . 118.3 ?
C24 C23 H23 . 118.3 ?
N3 C24 C23 . 122.1(3) ?
N3 C24 H24 . 119.0 ?
C23 C24 H24 . 119.0 ?
N3 C25 C22 . 122.0(3) ?
N3 C25 C26 . 118.2(3) ?
C22 C25 C26 . 119.8(3) ?
C27 C26 C28 . 117.7(3) ?
C27 C26 C25 . 119.4(3) ?
C28 C26 C25 . 122.9(3) ?
N4 C27 C26 . 122.8(3) ?
N4 C27 C21 . 116.5(3) ?
C26 C27 C21 . 120.7(3) ?
C29 C28 C26 . 119.3(3) ?
C29 C28 H28 . 120.3 ?
C26 C28 H28 . 120.3 ?
C28 C29 C30 . 119.5(3) ?
C28 C29 H29 . 120.3 ?
C30 C29 H29 . 120.3 ?
N4 C30 C29 . 122.8(3) ?
N4 C30 H30 . 118.6 ?
C29 C30 H30 . 118.6 ?
C31 N5 C32 . 123.0(13) ?
C31 N5 C33 . 121.6(12) ?
C32 N5 C33 . 115.4(11) ?
O6 C31 N5 . 121.1(15) ?
O6 C31 H31 . 119.5 ?
N5 C31 H31 . 119.5 ?

loop_
_geom_bond_atom_site_label_1
_geom_bond_atom_site_label_2
_geom_bond_site_symmetry_2
_geom_bond_distance
_geom_bond_publ_flag
Zn1 O3 . 2.002(2) y
Zn1 O5 . 2.043(2) y
Zn1 O1 . 2.059(2) y
Zn1 N1 . 2.128(2) y
Zn1 N4 . 2.160(2) y
O1 C1 . 1.252(4) ?
O2 C1 . 1.249(4) ?
O3 C9 . 1.267(3) ?
O4 C9 . 1.243(4) ?
O5 H5A . 0.842(10) ?
O5 H5B . 0.835(10) ?
N1 C17 . 1.325(4) ?
N1 C21 . 1.348(4) ?
N2 C23 . 1.317(4) ?
N2 C22 . 1.354(4) ?
N3 C24 . 1.310(4) ?
N3 C25 . 1.348(4) ?
N4 C30 . 1.327(4) ?
N4 C27 . 1.359(4) ?
C1 C2 . 1.497(4) ?
C2 C3 . 1.382(4) ?
C2 C7 . 1.392(4) ?
C3 C4 . 1.379(4) ?
C3 H3 . 0.9300 ?
C4 C5 . 1.392(4) ?
C4 H4 . 0.9300 ?
C5 C6 . 1.378(4) ?
C5 C8 . 1.470(4) ?
C6 C7 . 1.367(4) ?
C6 H6 . 0.9300 ?
C7 H7 . 0.9300 ?
C8 C8 2_856 1.317(6) ?
C8 H8 . 0.9300 ?
C9 C10 . 1.498(4) ?
C10 C11 . 1.371(4) ?
C10 C15 . 1.385(4) ?
C11 C12 . 1.399(4) ?
C11 H11 . 0.9300 ?
C12 C13 . 1.386(5) ?
C12 H12 . 0.9300 ?
C13 C14 . 1.371(5) ?
C13 C16 . 1.483(5) ?
C14 C15 . 1.379(5) ?
C14 H14 . 0.9300 ?
C15 H15 . 0.9300 ?
C16 C16 2_875 1.255(7) ?
C16 H16 . 0.9300 ?
C17 C18 . 1.388(4) ?
C17 H17 . 0.9300 ?
C18 C19 . 1.359(4) ?
C18 H18 . 0.9300 ?
C19 C20 . 1.394(4) ?
C19 H19 . 0.9300 ?
C20 C21 . 1.391(4) ?
C20 C22 . 1.450(4) ?
C21 C27 . 1.455(4) ?
C22 C25 . 1.406(4) ?
C23 C24 . 1.391(5) ?
C23 H23 . 0.9300 ?
C24 H24 . 0.9300 ?
C25 C26 . 1.449(4) ?
C26 C27 . 1.389(4) ?
C26 C28 . 1.397(4) ?
C28 C29 . 1.366(5) ?
C28 H28 . 0.9300 ?
C29 C30 . 1.385(5) ?
C29 H29 . 0.9300 ?
C30 H30 . 0.9300 ?
O6 C31 . 1.251(9) ?
N5 C31 . 1.321(9) ?
N5 C32 . 1.460(9) ?
N5 C33 . 1.462(9) ?
C31 H31 . 0.9300 ?
C32 H32A . 0.9600 ?
C32 H32B . 0.9600 ?
C32 H32C . 0.9600 ?
C33 H33A . 0.9600 ?
C33 H33B . 0.9600 ?
C33 H33C . 0.9600 ?

loop_
_geom_hbond_atom_site_label_D
_geom_hbond_atom_site_label_H
_geom_hbond_atom_site_label_A
_geom_hbond_site_symmetry_A
_geom_hbond_distance_DH
_geom_hbond_distance_HA
_geom_hbond_distance_DA
_geom_hbond_angle_DHA
O5 H5A O2 . 0.842(10) 1.729(11) 2.562(3) 170(3)
O5 H5B O4 2_765 0.835(10) 1.868(11) 2.700(3) 175(4)

loop_
_geom_torsion_atom_site_label_1
_geom_torsion_atom_site_label_2
_geom_torsion_atom_site_label_3
_geom_torsion_atom_site_label_4
_geom_torsion_site_symmetry_4
_geom_torsion
O3 Zn1 O1 C1 . -87.2(3)
O5 Zn1 O1 C1 . 40.9(3)
N1 Zn1 O1 C1 . 169.2(3)
N4 Zn1 O1 C1 . 121.8(3)
O5 Zn1 O3 C9 . 22.6(2)
O1 Zn1 O3 C9 . 115.55(19)
N1 Zn1 O3 C9 . -152.89(19)
N4 Zn1 O3 C9 . -74.0(2)
O3 Zn1 N1 C17 . -81.6(2)
O5 Zn1 N1 C17 . 102.8(2)
O1 Zn1 N1 C17 . 15.8(2)
N4 Zn1 N1 C17 . -178.9(3)
O3 Zn1 N1 C21 . 93.76(19)
O5 Zn1 N1 C21 . -81.7(2)
O1 Zn1 N1 C21 . -168.83(19)
N4 Zn1 N1 C21 . -3.48(19)
O3 Zn1 N4 C30 . 79.1(3)
O5 Zn1 N4 C30 . -49.5(3)
O1 Zn1 N4 C30 . -130.1(3)
N1 Zn1 N4 C30 . -179.1(3)
O3 Zn1 N4 C27 . -98.9(2)
O5 Zn1 N4 C27 . 132.5(2)
O1 Zn1 N4 C27 . 51.9(4)
N1 Zn1 N4 C27 . 2.87(19)
Zn1 O1 C1 O2 . -11.3(5)
Zn1 O1 C1 C2 . 167.3(2)
O2 C1 C2 C3 . -173.0(3)
O1 C1 C2 C3 . 8.3(5)
O2 C1 C2 C7 . 8.4(5)
O1 C1 C2 C7 . -170.3(3)
C7 C2 C3 C4 . 0.6(5)
C1 C2 C3 C4 . -178.0(3)
C2 C3 C4 C5 . 1.0(5)
C3 C4 C5 C6 . -2.3(5)
C3 C4 C5 C8 . 176.9(3)
C4 C5 C6 C7 . 2.0(5)
C8 C5 C6 C7 . -177.1(3)
C5 C6 C7 C2 . -0.4(6)
C3 C2 C7 C6 . -0.9(5)
C1 C2 C7 C6 . 177.8(3)
C6 C5 C8 C8 2_856 2.1(6)
C4 C5 C8 C8 2_856 -177.0(4)
Zn1 O3 C9 O4 . 1.9(4)
Zn1 O3 C9 C10 . -176.0(2)
O4 C9 C10 C11 . 170.0(3)
O3 C9 C10 C11 . -12.0(4)
O4 C9 C10 C15 . -10.4(5)
O3 C9 C10 C15 . 167.6(3)
C15 C10 C11 C12 . 1.0(5)
C9 C10 C11 C12 . -179.5(3)
C10 C11 C12 C13 . -0.2(5)
C11 C12 C13 C14 . -0.6(5)
C11 C12 C13 C16 . -179.5(3)
C12 C13 C14 C15 . 0.4(6)
C16 C13 C14 C15 . 179.4(4)
C13 C14 C15 C10 . 0.4(6)
C11 C10 C15 C14 . -1.1(5)
C9 C10 C15 C14 . 179.4(3)
C14 C13 C16 C16 2_875 -155.0(6)
C12 C13 C16 C16 2_875 23.9(8)
C21 N1 C17 C18 . 0.2(4)
Zn1 N1 C17 C18 . 175.5(2)
N1 C17 C18 C19 . 0.2(5)
C17 C18 C19 C20 . -0.4(5)
C18 C19 C20 C21 . 0.1(4)
C18 C19 C20 C22 . -179.4(3)
C17 N1 C21 C20 . -0.5(4)
Zn1 N1 C21 C20 . -176.3(2)
C17 N1 C21 C27 . 179.4(2)
Zn1 N1 C21 C27 . 3.6(3)
C19 C20 C21 N1 . 0.3(4)
C22 C20 C21 N1 . 179.9(2)
C19 C20 C21 C27 . -179.6(3)
C22 C20 C21 C27 . 0.0(4)
C23 N2 C22 C25 . 0.2(4)
C23 N2 C22 C20 . 179.8(3)
C21 C20 C22 N2 . -178.7(3)
C19 C20 C22 N2 . 0.9(4)
C21 C20 C22 C25 . 1.0(4)
C19 C20 C22 C25 . -179.5(3)
C22 N2 C23 C24 . 1.9(5)
C25 N3 C24 C23 . 0.8(5)
N2 C23 C24 N3 . -2.5(6)
C24 N3 C25 C22 . 1.3(4)
C24 N3 C25 C26 . -178.8(3)
N2 C22 C25 N3 . -1.9(5)
C20 C22 C25 N3 . 178.5(3)
N2 C22 C25 C26 . 178.3(3)
C20 C22 C25 C26 . -1.4(4)
N3 C25 C26 C27 . -179.1(3)
C22 C25 C26 C27 . 0.8(4)
N3 C25 C26 C28 . 0.7(5)
C22 C25 C26 C28 . -179.4(3)
C30 N4 C27 C26 . -0.8(4)
Zn1 N4 C27 C26 . 177.4(2)
C30 N4 C27 C21 . 179.8(3)
Zn1 N4 C27 C21 . -2.0(3)
C28 C26 C27 N4 . 1.0(5)
C25 C26 C27 N4 . -179.2(3)
C28 C26 C27 C21 . -179.6(3)
C25 C26 C27 C21 . 0.2(4)
N1 C21 C27 N4 . -1.1(4)
C20 C21 C27 N4 . 178.8(2)
N1 C21 C27 C26 . 179.5(2)
C20 C21 C27 C26 . -0.6(4)
C27 C26 C28 C29 . -0.1(5)
C25 C26 C28 C29 . -180.0(3)
C26 C28 C29 C30 . -0.9(6)
C27 N4 C30 C29 . -0.4(5)
Zn1 N4 C30 C29 . -178.3(3)
C28 C29 C30 N4 . 1.2(6)
C32 N5 C31 O6 . -0.2(3)
C33 N5 C31 O6 . 179.5(3)
